data_4507904
loop_
_publ_author_name
'Gilli, Gastone'
'Bertolasi, Valerio'
'Gilli, Paola'

_publ_section_title
;
 Solid-State N--H&#x00B7;&#x00B7;&#x00B7;O/O--H&#x00B7;&#x00B7;&#x00B7;N
 Tautomerism in Resonance-Assisted 1-(Arylazo)-2-Naphthols and Its
 Through-Space\p* \\leftarrow \pPerturbation in TCNQ Cocrystals. A
 Variable-Temperature X-ray Crystal Study
;
_journal_issue 8
_journal_name_full 'Crystal Growth &amp; Design'
_journal_page_first 3308
_journal_paper_doi 10.1021/cg301546v
_journal_volume 13
_journal_year 2013
_chemical_formula_moiety 'C20 H14 N2 O, C12 H4 N4'
_chemical_formula_sum 'C32 H18 N6 O'
_chemical_formula_weight 502.52
_chemical_name_systematic
;
 ?
;
_space_group_IT_number 14
_symmetry_cell_setting monoclinic
_symmetry_space_group_name_Hall '-P 2yab'
_symmetry_space_group_name_H-M 'P 1 21/a 1'
_atom_sites_solution_hydrogens difmap
_atom_sites_solution_primary direct
_atom_sites_solution_secondary difmap
_audit_creation_method SHELXL-97
_cell_angle_alpha 90.00
_cell_angle_beta 111.5962(10)
_cell_angle_gamma 90.00
_cell_formula_units_Z 4
_cell_length_a 17.7643(4)
_cell_length_b 8.0282(2)
_cell_length_c 18.5926(7)
_cell_measurement_reflns_used 9404
_cell_measurement_temperature 295
_cell_measurement_theta_max 27.00
_cell_measurement_theta_min 3.49
_cell_volume 2465.45(13)
_computing_cell_refinement 'Denzo-SMN (Otwinowski & Minor, 1997)'
_computing_data_collection 'COLLECT (Nonius, 1998)'
_computing_data_reduction 'Denzo-SMN (Otwinowski & Minor, 1997)'
_computing_molecular_graphics 'ORTEPIII (Burnett & Johnson, 1996)'
_computing_publication_material 'SHELXL-97 (Sheldrick, 1997), PARST (Nardelli, 1995), PLATON (Spek, 2003)'
_computing_structure_refinement 'SHELXL-97 (Sheldrick, 1997)'
_computing_structure_solution 'SIR97 (Altomare et al., 1999)'
_diffrn_ambient_temperature 295
_diffrn_measured_fraction_theta_full 0.975
_diffrn_measured_fraction_theta_max 0.975
_diffrn_measurement_device_type 'Nonius Kappa CCD'
_diffrn_measurement_method '\f scans and \w scans'
_diffrn_radiation_monochromator graphite
_diffrn_radiation_source 'fine-focus sealed tube'
_diffrn_radiation_type MoK\a
_diffrn_radiation_wavelength 0.71073
_diffrn_reflns_av_R_equivalents 0.0256
_diffrn_reflns_av_sigmaI/netI 0.0482
_diffrn_reflns_limit_h_max 22
_diffrn_reflns_limit_h_min -22
_diffrn_reflns_limit_k_max 9
_diffrn_reflns_limit_k_min -10
_diffrn_reflns_limit_l_max 23
_diffrn_reflns_limit_l_min -23
_diffrn_reflns_number 9404
_diffrn_reflns_theta_full 27.00
_diffrn_reflns_theta_max 27.00
_diffrn_reflns_theta_min 3.49
_exptl_absorpt_coefficient_mu 0.086
_exptl_absorpt_correction_type none
_exptl_crystal_colour black
_exptl_crystal_density_diffrn 1.354
_exptl_crystal_density_method 'not measured'
_exptl_crystal_description prismatic
_exptl_crystal_F_000 1040
_exptl_crystal_size_max 0.32
_exptl_crystal_size_mid 0.20
_exptl_crystal_size_min 0.18
_refine_diff_density_max 0.150
_refine_diff_density_min -0.148
_refine_diff_density_rms 0.034
_refine_ls_extinction_method none
_refine_ls_goodness_of_fit_ref 1.017
_refine_ls_hydrogen_treatment refall
_refine_ls_matrix_type full
_refine_ls_number_parameters 424
_refine_ls_number_reflns 5250
_refine_ls_number_restraints 0
_refine_ls_restrained_S_all 1.017
_refine_ls_R_factor_all 0.0817
_refine_ls_R_factor_gt 0.0474
_refine_ls_shift/su_max 0.000
_refine_ls_shift/su_mean 0.000
_refine_ls_structure_factor_coef Fsqd
_refine_ls_weighting_details 'calc w=1/[\s^2^(Fo^2^)+(0.0504P)^2^+0.5981P] where P=(Fo^2^+2Fc^2^)/3'
_refine_ls_weighting_scheme calc
_refine_ls_wR_factor_gt 0.1091
_refine_ls_wR_factor_ref 0.1311
_reflns_number_gt 3465
_reflns_number_total 5250
_reflns_threshold_expression I>2sigma(I)
_cod_data_source_file cg301546v_si_002.cif
_cod_data_source_block 4-T295
_cod_original_cell_volume 2465.45(12)
_cod_original_sg_symbol_H-M 'P 21/a'
_cod_database_code 4507904

loop_
_symmetry_equiv_pos_as_xyz
'x, y, z'
'-x+1/2, y+1/2, -z'
'-x, -y, -z'
'x-1/2, -y-1/2, z'

loop_
_atom_site_label
_atom_site_type_symbol
_atom_site_fract_x
_atom_site_fract_y
_atom_site_fract_z
_atom_site_U_iso_or_equiv
_atom_site_adp_type
_atom_site_occupancy
_atom_site_symmetry_multiplicity
_atom_site_calc_flag
O1 O 0.43653(8) 1.14274(15) 0.32540(8) 0.0598(4) Uani 1 1 d
N1 N 0.45007(8) 0.79554(17) 0.36206(8) 0.0445(3) Uani 1 1 d
N2 N 0.47160(9) 0.84433(18) 0.30521(9) 0.0456(3) Uani 1 1 d
C1 C 0.42548(10) 0.9110(2) 0.39993(10) 0.0433(4) Uani 1 1 d
C2 C 0.41771(11) 1.0873(2) 0.38004(11) 0.0483(4) Uani 1 1 d
C3 C 0.38620(12) 1.1955(3) 0.42372(13) 0.0582(5) Uani 1 1 d
C4 C 0.36510(12) 1.1374(3) 0.48101(13) 0.0592(5) Uani 1 1 d
C5 C 0.37287(10) 0.9658(2) 0.50348(11) 0.0517(4) Uani 1 1 d
C6 C 0.40309(10) 0.8511(2) 0.46335(10) 0.0462(4) Uani 1 1 d
C7 C 0.34992(14) 0.9083(3) 0.56351(13) 0.0665(6) Uani 1 1 d
C8 C 0.35656(16) 0.7434(3) 0.58348(15) 0.0765(7) Uani 1 1 d
C9 C 0.38661(15) 0.6311(3) 0.54445(14) 0.0712(6) Uani 1 1 d
C10 C 0.40958(13) 0.6835(3) 0.48525(12) 0.0586(5) Uani 1 1 d
C11 C 0.49298(9) 0.72763(19) 0.26076(10) 0.0419(4) Uani 1 1 d
C12 C 0.48709(11) 0.5587(2) 0.27167(11) 0.0488(4) Uani 1 1 d
C13 C 0.50697(12) 0.4460(2) 0.22470(12) 0.0553(5) Uani 1 1 d
C14 C 0.53112(11) 0.4992(2) 0.16692(12) 0.0554(5) Uani 1 1 d
C15 C 0.53820(10) 0.6703(2) 0.15427(10) 0.0446(4) Uani 1 1 d
C16 C 0.51996(10) 0.78822(19) 0.20244(10) 0.0419(4) Uani 1 1 d
C17 C 0.52946(13) 0.9588(2) 0.18926(13) 0.0592(5) Uani 1 1 d
C18 C 0.55475(14) 1.0087(3) 0.13206(14) 0.0686(6) Uani 1 1 d
C19 C 0.57175(12) 0.8935(3) 0.08416(13) 0.0609(5) Uani 1 1 d
C20 C 0.56402(11) 0.7284(3) 0.09509(12) 0.0542(5) Uani 1 1 d
H1 H 0.4687(12) 0.964(3) 0.2972(13) 0.076(6) Uiso 1 1 d
H3 H 0.3789(13) 1.312(3) 0.4070(13) 0.075(6) Uiso 1 1 d
H4 H 0.3412(13) 1.207(3) 0.5074(13) 0.070(6) Uiso 1 1 d
H7 H 0.3280(13) 0.988(3) 0.5872(14) 0.078(7) Uiso 1 1 d
H8 H 0.3370(14) 0.700(3) 0.6216(15) 0.087(7) Uiso 1 1 d
H9 H 0.3894(14) 0.507(3) 0.5590(14) 0.091(7) Uiso 1 1 d
H10 H 0.4329(12) 0.608(2) 0.4575(12) 0.065(6) Uiso 1 1 d
H12 H 0.4683(9) 0.516(2) 0.3153(10) 0.044(4) Uiso 1 1 d
H13 H 0.5023(13) 0.327(3) 0.2351(13) 0.076(6) Uiso 1 1 d
H14 H 0.5416(12) 0.417(3) 0.1292(12) 0.068(6) Uiso 1 1 d
H17 H 0.5206(11) 1.042(3) 0.2240(12) 0.062(6) Uiso 1 1 d
H18 H 0.5607(14) 1.127(3) 0.1244(14) 0.087(7) Uiso 1 1 d
H19 H 0.5912(12) 0.932(3) 0.0428(12) 0.068(6) Uiso 1 1 d
H20 H 0.5774(11) 0.640(2) 0.0618(12) 0.061(5) Uiso 1 1 d
N1A N 0.22699(11) 1.2606(2) 0.25367(11) 0.0668(5) Uani 1 1 d
N2A N 0.19106(11) 0.8123(2) 0.36746(11) 0.0670(5) Uani 1 1 d
N3A N 0.37235(12) 0.6890(2) -0.04330(11) 0.0715(5) Uani 1 1 d
N4A N 0.33770(11) 0.2368(2) 0.06630(11) 0.0684(5) Uani 1 1 d
C1A C 0.26594(9) 0.8462(2) 0.21830(10) 0.0410(4) Uani 1 1 d
C2A C 0.26869(11) 0.6675(2) 0.22380(11) 0.0467(4) Uani 1 1 d
C3A C 0.29287(10) 0.5758(2) 0.17636(11) 0.0455(4) Uani 1 1 d
C4A C 0.31672(9) 0.6514(2) 0.11790(10) 0.0419(4) Uani 1 1 d
C5A C 0.31675(10) 0.8304(2) 0.11449(10) 0.0438(4) Uani 1 1 d
C6A C 0.29271(10) 0.9227(2) 0.16197(10) 0.0442(4) Uani 1 1 d
C7A C 0.23867(10) 0.9420(2) 0.26508(10) 0.0431(4) Uani 1 1 d
C8A C 0.21209(10) 0.8694(2) 0.32182(11) 0.0480(4) Uani 1 1 d
C9A C 0.23213(11) 1.1191(2) 0.25837(11) 0.0482(4) Uani 1 1 d
C10A C 0.33723(10) 0.5572(2) 0.06635(10) 0.0448(4) Uani 1 1 d
C11A C 0.33780(11) 0.3785(2) 0.06749(11) 0.0504(4) Uani 1 1 d
C12A C 0.35756(11) 0.6310(2) 0.00591(11) 0.0489(4) Uani 1 1 d
H2A H 0.2521(11) 0.610(2) 0.2633(11) 0.055(5) Uiso 1 1 d
H3A H 0.2946(10) 0.457(3) 0.1796(11) 0.057(5) Uiso 1 1 d
H5A H 0.3347(10) 0.885(2) 0.0767(11) 0.046(5) Uiso 1 1 d
H6A H 0.2928(10) 1.039(2) 0.1594(11) 0.053(5) Uiso 1 1 d

loop_
_atom_site_aniso_label
_atom_site_aniso_U_11
_atom_site_aniso_U_22
_atom_site_aniso_U_33
_atom_site_aniso_U_23
_atom_site_aniso_U_13
_atom_site_aniso_U_12
O1 0.0773(9) 0.0474(7) 0.0632(9) 0.0027(6) 0.0357(7) -0.0012(6)
N1 0.0467(8) 0.0480(8) 0.0402(8) -0.0006(6) 0.0177(7) -0.0009(6)
N2 0.0547(9) 0.0405(8) 0.0467(9) -0.0005(6) 0.0248(7) 0.0002(6)
C1 0.0440(9) 0.0461(9) 0.0396(10) -0.0038(7) 0.0153(8) -0.0026(7)
C2 0.0501(10) 0.0473(10) 0.0484(11) -0.0029(8) 0.0195(9) -0.0038(7)
C3 0.0672(12) 0.0487(11) 0.0601(13) -0.0056(9) 0.0251(10) 0.0036(9)
C4 0.0617(12) 0.0617(12) 0.0559(13) -0.0132(10) 0.0238(10) 0.0043(9)
C5 0.0497(10) 0.0614(11) 0.0456(11) -0.0077(8) 0.0195(8) -0.0039(8)
C6 0.0448(9) 0.0521(10) 0.0412(10) -0.0033(7) 0.0152(8) -0.0061(7)
C7 0.0699(14) 0.0807(16) 0.0581(14) -0.0095(11) 0.0344(11) -0.0044(11)
C8 0.0900(17) 0.0929(18) 0.0601(15) 0.0017(12) 0.0437(13) -0.0168(13)
C9 0.0950(17) 0.0667(14) 0.0617(14) 0.0050(11) 0.0404(13) -0.0119(12)
C10 0.0717(13) 0.0545(11) 0.0558(13) -0.0015(9) 0.0309(11) -0.0066(9)
C11 0.0402(9) 0.0419(9) 0.0446(10) 0.0004(7) 0.0170(7) 0.0037(6)
C12 0.0539(10) 0.0425(9) 0.0529(11) 0.0067(8) 0.0232(9) 0.0033(7)
C13 0.0685(12) 0.0366(10) 0.0673(13) 0.0043(8) 0.0326(11) 0.0071(8)
C14 0.0626(11) 0.0440(10) 0.0672(13) -0.0038(9) 0.0330(10) 0.0078(8)
C15 0.0439(9) 0.0451(9) 0.0490(11) 0.0007(7) 0.0219(8) 0.0037(7)
C16 0.0426(9) 0.0392(9) 0.0470(10) 0.0001(7) 0.0199(8) 0.0012(6)
C17 0.0787(14) 0.0414(10) 0.0715(14) -0.0020(9) 0.0440(12) -0.0038(9)
C18 0.0913(16) 0.0475(11) 0.0841(16) 0.0090(10) 0.0522(13) -0.0045(10)
C19 0.0653(13) 0.0643(13) 0.0646(14) 0.0087(10) 0.0373(11) -0.0016(9)
C20 0.0522(11) 0.0621(12) 0.0547(12) -0.0023(9) 0.0272(9) 0.0046(8)
N1A 0.0827(12) 0.0505(10) 0.0738(13) 0.0048(8) 0.0364(10) 0.0060(8)
N2A 0.0775(12) 0.0734(11) 0.0645(12) 0.0051(9) 0.0430(10) -0.0022(9)
N3A 0.0959(14) 0.0689(11) 0.0667(12) 0.0014(9) 0.0500(11) -0.0092(9)
N4A 0.0875(13) 0.0480(11) 0.0770(13) -0.0027(8) 0.0390(10) -0.0083(8)
C1A 0.0386(8) 0.0443(9) 0.0414(10) 0.0030(7) 0.0164(7) 0.0005(6)
C2A 0.0526(10) 0.0445(10) 0.0513(11) 0.0058(8) 0.0289(9) -0.0017(7)
C3A 0.0516(10) 0.0401(9) 0.0512(11) 0.0038(7) 0.0265(9) -0.0019(7)
C4A 0.0410(9) 0.0435(9) 0.0432(10) 0.0024(7) 0.0178(8) -0.0015(7)
C5A 0.0496(10) 0.0430(9) 0.0447(10) 0.0060(7) 0.0245(8) -0.0004(7)
C6A 0.0493(10) 0.0386(9) 0.0471(10) 0.0053(7) 0.0207(8) 0.0002(7)
C7A 0.0431(9) 0.0455(9) 0.0436(10) 0.0026(7) 0.0193(8) 0.0003(7)
C8A 0.0497(10) 0.0510(10) 0.0485(11) -0.0004(8) 0.0242(9) 0.0011(8)
C9A 0.0516(10) 0.0515(11) 0.0465(11) 0.0009(8) 0.0238(9) 0.0032(8)
C10A 0.0485(9) 0.0425(9) 0.0475(11) 0.0001(7) 0.0226(8) -0.0034(7)
C11A 0.0577(11) 0.0474(11) 0.0514(12) -0.0019(8) 0.0264(9) -0.0057(8)
C12A 0.0588(11) 0.0450(9) 0.0505(11) -0.0037(8) 0.0289(9) -0.0038(8)

loop_
_atom_type_symbol
_atom_type_description
_atom_type_scat_dispersion_real
_atom_type_scat_dispersion_imag
_atom_type_scat_source
C C 0.0033 0.0016 'International Tables Vol C Tables 4.2.6.8 and 6.1.1.4'
H H 0.0000 0.0000 'International Tables Vol C Tables 4.2.6.8 and 6.1.1.4'
N N 0.0061 0.0033 'International Tables Vol C Tables 4.2.6.8 and 6.1.1.4'
O O 0.0106 0.0060 'International Tables Vol C Tables 4.2.6.8 and 6.1.1.4'

loop_
_geom_angle_atom_site_label_1
_geom_angle_atom_site_label_2
_geom_angle_atom_site_label_3
_geom_angle
N2 N1 C1 117.97(14)
N1 N2 C11 120.18(14)
N1 N2 H1 113.9(13)
C11 N2 H1 125.9(13)
N1 C1 C2 124.14(16)
N1 C1 C6 116.01(15)
C2 C1 C6 119.82(15)
O1 C2 C3 121.03(17)
O1 C2 C1 121.26(16)
C3 C2 C1 117.69(17)
C4 C3 C2 121.40(19)
C4 C3 H3 123.0(13)
C2 C3 H3 115.6(13)
C3 C4 C5 122.92(19)
C3 C4 H4 121.3(13)
C5 C4 H4 115.7(13)
C7 C5 C6 119.05(18)
C7 C5 C4 121.66(18)
C6 C5 C4 119.28(17)
C10 C6 C5 118.78(17)
C10 C6 C1 122.35(16)
C5 C6 C1 118.87(16)
C8 C7 C5 120.9(2)
C8 C7 H7 122.8(14)
C5 C7 H7 116.2(14)
C7 C8 C9 120.0(2)
C7 C8 H8 122.0(14)
C9 C8 H8 117.8(14)
C10 C9 C8 120.5(2)
C10 C9 H9 120.5(13)
C8 C9 H9 119.0(13)
C9 C10 C6 120.8(2)
C9 C10 H10 122.5(12)
C6 C10 H10 116.7(12)
C12 C11 N2 121.48(16)
C12 C11 C16 120.83(15)
N2 C11 C16 117.68(14)
C11 C12 C13 119.77(17)
C11 C12 H12 120.0(9)
C13 C12 H12 120.2(9)
C14 C13 C12 121.13(17)
C14 C13 H13 122.2(13)
C12 C13 H13 116.7(13)
C13 C14 C15 120.73(17)
C13 C14 H14 121.7(11)
C15 C14 H14 117.5(11)
C14 C15 C20 121.68(16)
C14 C15 C16 119.34(16)
C20 C15 C16 118.97(16)
C17 C16 C15 117.86(16)
C17 C16 C11 123.98(16)
C15 C16 C11 118.15(14)
C18 C17 C16 121.10(19)
C18 C17 H17 119.8(12)
C16 C17 H17 119.0(12)
C17 C18 C19 121.19(19)
C17 C18 H18 119.2(14)
C19 C18 H18 119.6(14)
C20 C19 C18 119.71(19)
C20 C19 H19 120.2(12)
C18 C19 H19 120.1(12)
C19 C20 C15 121.16(18)
C19 C20 H20 121.8(11)
C15 C20 H20 117.0(11)
C7A C1A C6A 120.65(15)
C7A C1A C2A 121.56(15)
C6A C1A C2A 117.79(15)
C3A C2A C1A 120.91(16)
C3A C2A H2A 118.8(11)
C1A C2A H2A 120.3(11)
C2A C3A C4A 121.48(16)
C2A C3A H3A 121.3(11)
C4A C3A H3A 117.2(11)
C10A C4A C5A 121.05(15)
C10A C4A C3A 121.54(15)
C5A C4A C3A 117.40(15)
C6A C5A C4A 121.26(15)
C6A C5A H5A 119.6(10)
C4A C5A H5A 119.1(10)
C5A C6A C1A 121.07(16)
C5A C6A H6A 120.8(11)
C1A C6A H6A 118.1(11)
C1A C7A C9A 122.51(15)
C1A C7A C8A 121.85(15)
C9A C7A C8A 115.60(15)
N2A C8A C7A 179.5(2)
N1A C9A C7A 179.4(2)
C4A C10A C12A 121.99(15)
C4A C10A C11A 122.92(16)
C12A C10A C11A 115.07(15)
N4A C11A C10A 178.2(2)
N3A C12A C10A 178.7(2)

loop_
_geom_bond_atom_site_label_1
_geom_bond_atom_site_label_2
_geom_bond_distance
O1 C2 1.262(2)
N1 N2 1.3096(19)
N1 C1 1.331(2)
N2 C11 1.391(2)
N2 H1 0.97(2)
C1 C2 1.457(2)
C1 C6 1.458(2)
C2 C3 1.436(3)
C3 C4 1.337(3)
C3 H3 0.98(2)
C4 C5 1.431(3)
C4 H4 0.94(2)
C5 C7 1.400(3)
C5 C6 1.410(2)
C6 C10 1.398(3)
C7 C8 1.369(3)
C7 H7 0.94(2)
C8 C9 1.382(3)
C8 H8 0.96(3)
C9 C10 1.373(3)
C9 H9 1.03(2)
C10 H10 0.98(2)
C11 C12 1.381(2)
C11 C16 1.423(2)
C12 C13 1.390(3)
C12 H12 1.042(17)
C13 C14 1.364(3)
C13 H13 0.98(2)
C14 C15 1.407(2)
C14 H14 1.03(2)
C15 C20 1.418(3)
C15 C16 1.420(2)
C16 C17 1.413(2)
C17 C18 1.358(3)
C17 H17 0.98(2)
C18 C19 1.392(3)
C18 H18 0.97(2)
C19 C20 1.356(3)
C19 H19 1.00(2)
C20 H20 1.02(2)
N1A C9A 1.140(2)
N2A C8A 1.141(2)
N3A C12A 1.140(2)
N4A C11A 1.138(2)
C1A C7A 1.376(2)
C1A C6A 1.438(2)
C1A C2A 1.438(2)
C2A C3A 1.336(2)
C2A H2A 1.000(19)
C3A C4A 1.438(2)
C3A H3A 0.96(2)
C4A C10A 1.371(2)
C4A C5A 1.438(2)
C5A C6A 1.337(2)
C5A H5A 0.977(18)
C6A H6A 0.935(19)
C7A C9A 1.429(2)
C7A C8A 1.429(2)
C10A C12A 1.429(2)
C10A C11A 1.435(2)
